data_7115073
loop_
_publ_author_name
'Lu, Jianjiang'
'Moulton, Brian'
'Zaworotko, Michael J.'
'Bourne, Susan A.'

_publ_section_title
;
 Coexisting covalent and noncovalent nets: parallel interpenetration of a
 puckered rectangular coordination polymer and aromatic noncovalent nets
;
_journal_issue 9
_journal_name_full 'Chemical Communications'
_journal_page_first 861
_journal_paper_doi 10.1039/b102153m
_journal_year 2001
_chemical_formula_sum 'C10.5 H9 Cl N O2 Zn0.5'
_chemical_formula_weight 249.32
_chemical_melting_point 300
_chemical_name_systematic
; 
[1,3-benzenedicarboxylate-1,2-bis(4-pyridyl)ethane-zinc(II)]
dichloromethane solvate 
;
_space_group_IT_number 52
_symmetry_cell_setting orthorhombic
_symmetry_space_group_name_Hall '-P 2a 2bc'
_symmetry_space_group_name_H-M 'P n n a'
_atom_sites_solution_hydrogens geom
_atom_sites_solution_primary direct
_atom_sites_solution_secondary difmap
_audit_creation_method SHELXL-97
_cell_angle_alpha 90.00
_cell_angle_beta 90.00
_cell_angle_gamma 90.00
_cell_formula_units_Z 8
_cell_length_a 10.0200(10)
_cell_length_b 15.1945(15)
_cell_length_c 13.6885(13)
_cell_measurement_temperature 173(2)
_cell_volume 2084.1(4)
_computing_structure_refinement 'SHELXL-97 (Sheldrick, 1997)'
_computing_structure_solution 'SHELXS-97 (Sheldrick, 1990)'
_diffrn_ambient_temperature 173(2)
_diffrn_measured_fraction_theta_full 1.000
_diffrn_measured_fraction_theta_max 1.000
_diffrn_radiation_monochromator graphite
_diffrn_radiation_source 'fine-focus sealed tube'
_diffrn_radiation_type MoK\a
_diffrn_radiation_wavelength 0.71073
_diffrn_reflns_av_R_equivalents 0.0304
_diffrn_reflns_av_sigmaI/netI 0.0190
_diffrn_reflns_limit_h_max 12
_diffrn_reflns_limit_h_min -7
_diffrn_reflns_limit_k_max 17
_diffrn_reflns_limit_k_min -19
_diffrn_reflns_limit_l_max 16
_diffrn_reflns_limit_l_min -17
_diffrn_reflns_number 11306
_diffrn_reflns_theta_full 26.40
_diffrn_reflns_theta_max 26.40
_diffrn_reflns_theta_min 2.00
_exptl_absorpt_coefficient_mu 1.466
_exptl_crystal_colour colorless
_exptl_crystal_density_diffrn 1.589
_exptl_crystal_density_method 'not measured'
_exptl_crystal_description block
_exptl_crystal_F_000 1016
_exptl_crystal_size_max 0.5
_exptl_crystal_size_mid 0.4
_exptl_crystal_size_min 0.3
_refine_diff_density_max 0.721
_refine_diff_density_min -0.579
_refine_diff_density_rms 0.083
_refine_ls_extinction_method none
_refine_ls_goodness_of_fit_ref 1.106
_refine_ls_hydrogen_treatment mixed
_refine_ls_matrix_type full
_refine_ls_number_parameters 138
_refine_ls_number_reflns 2151
_refine_ls_number_restraints 0
_refine_ls_restrained_S_all 1.106
_refine_ls_R_factor_all 0.0483
_refine_ls_R_factor_gt 0.0444
_refine_ls_shift/su_max 0.000
_refine_ls_shift/su_mean 0.000
_refine_ls_structure_factor_coef Fsqd
_refine_ls_weighting_details 'calc w=1/[\s^2^(Fo^2^)+(0.0508P)^2^+4.0320P] where P=(Fo^2^+2Fc^2^)/3'
_refine_ls_weighting_scheme calc
_refine_ls_wR_factor_gt 0.1146
_refine_ls_wR_factor_ref 0.1167
_reflns_number_gt 1934
_reflns_number_total 2151
_reflns_threshold_expression >2sigma(I)
_cod_data_source_file b102153m.txt
_cod_data_source_block 2a
_cod_original_formula_sum 'C10.50 H9 Cl N O2 Zn0.50'
_cod_database_code 7115073

loop_
_symmetry_equiv_pos_as_xyz
'x, y, z'
'-x+1/2, -y, z'
'x, -y+1/2, -z+1/2'
'-x+1/2, y+1/2, -z+1/2'
'-x, -y, -z'
'x-1/2, y, -z'
'-x, y-1/2, z-1/2'
'x-1/2, -y-1/2, z-1/2'

loop_
_atom_site_label
_atom_site_type_symbol
_atom_site_fract_x
_atom_site_fract_y
_atom_site_fract_z
_atom_site_U_iso_or_equiv
_atom_site_adp_type
_atom_site_occupancy
_atom_site_symmetry_multiplicity
_atom_site_calc_flag
_atom_site_refinement_flags
Zn1 Zn 0.07481(5) 0.2500 0.7500 0.02281(17) Uani 1 2 d S
O1 O -0.0055(2) 0.33157(16) 0.84924(17) 0.0393(6) Uani 1 1 d .
O2 O -0.0852(3) 0.3782(2) 0.7132(2) 0.0541(7) Uani 1 1 d .
C1 C -0.0737(3) 0.3789(2) 0.8043(2) 0.0340(7) Uani 1 1 d .
C2 C -0.1652(3) 0.4435(2) 0.8589(2) 0.0322(7) Uani 1 1 d .
C3 C -0.1644(4) 0.4445(3) 0.9603(3) 0.0491(10) Uani 1 1 d .
H3 H -0.1052 0.4071 0.9953 0.059 Uiso 1 1 calc R
C4 C -0.2500 0.5000 1.0105(4) 0.065(2) Uani 1 2 d S
H4 H -0.2500 0.5000 1.0799 0.079 Uiso 1 2 calc SR
C5 C -0.2500 0.5000 0.8094(3) 0.0312(9) Uani 1 2 d S
H5 H -0.2500 0.5000 0.7400 0.037 Uiso 1 2 calc SR
N11 N 0.2153(2) 0.31454(15) 0.66688(17) 0.0236(5) Uani 1 1 d .
C11 C 0.2883(3) 0.37770(19) 0.7089(2) 0.0302(7) Uani 1 1 d .
H11 H 0.2708 0.3919 0.7753 0.036 Uiso 1 1 calc R
C12 C 0.3870(3) 0.4229(2) 0.6613(2) 0.0320(7) Uani 1 1 d .
H12 H 0.4360 0.4675 0.6941 0.038 Uiso 1 1 calc R
C13 C 0.4146(3) 0.40292(19) 0.5647(2) 0.0283(7) Uani 1 1 d .
C14 C 0.3406(3) 0.3372(2) 0.5211(2) 0.0289(6) Uani 1 1 d .
H14 H 0.3571 0.3214 0.4550 0.035 Uiso 1 1 calc R
C15 C 0.2427(3) 0.29463(19) 0.5737(2) 0.0271(6) Uani 1 1 d .
H15 H 0.1928 0.2494 0.5427 0.033 Uiso 1 1 calc R
C16 C 0.5220(3) 0.45250(18) 0.5104(3) 0.0335(7) Uani 1 1 d .
H16B H 0.5414 0.4222 0.4479 0.040 Uiso 1 1 calc R
H16A H 0.6048 0.4531 0.5498 0.040 Uiso 1 1 calc R
C31 C 0.6490(7) 0.2500 0.7500 0.125(5) Uani 1 2 d S
H31B H 0.7077 0.2971 0.7243 0.150 Uiso 0.50 1 calc PR
H31A H 0.7077 0.2029 0.7757 0.150 Uiso 0.50 1 calc PR
Cl32 Cl 0.56110(12) 0.20750(9) 0.65401(9) 0.0633(3) Uani 1 1 d .

loop_
_atom_site_aniso_label
_atom_site_aniso_U_11
_atom_site_aniso_U_22
_atom_site_aniso_U_33
_atom_site_aniso_U_23
_atom_site_aniso_U_13
_atom_site_aniso_U_12
Zn1 0.0261(3) 0.0221(3) 0.0202(3) 0.00399(17) 0.000 0.000
O1 0.0445(14) 0.0391(13) 0.0343(12) -0.0072(11) 0.0103(11) 0.0030(11)
O2 0.0489(16) 0.078(2) 0.0351(14) -0.0167(15) 0.0013(12) 0.0169(15)
C1 0.0473(19) 0.0239(15) 0.0307(17) -0.0090(13) 0.0136(15) -0.0125(14)
C2 0.0373(17) 0.0271(15) 0.0322(16) -0.0008(13) -0.0003(14) 0.0003(13)
C3 0.068(3) 0.047(2) 0.0323(18) 0.0012(16) -0.0023(18) 0.026(2)
C4 0.107(5) 0.065(4) 0.024(2) 0.000 0.000 0.047(4)
C5 0.033(2) 0.033(2) 0.028(2) 0.000 0.000 -0.0026(18)
N11 0.0298(13) 0.0196(11) 0.0215(11) 0.0054(9) 0.0004(9) 0.0032(10)
C11 0.0419(17) 0.0238(14) 0.0248(15) -0.0019(12) 0.0070(13) -0.0014(13)
C12 0.0387(17) 0.0215(14) 0.0359(17) -0.0035(13) 0.0056(14) -0.0051(13)
C13 0.0322(15) 0.0197(13) 0.0330(16) 0.0086(12) 0.0099(13) 0.0070(12)
C14 0.0362(16) 0.0301(15) 0.0206(14) 0.0039(12) 0.0039(12) 0.0048(13)
C15 0.0308(15) 0.0270(14) 0.0235(14) 0.0037(12) -0.0017(12) 0.0013(12)
C16 0.0336(16) 0.0237(15) 0.0431(19) 0.0086(14) 0.0160(14) 0.0046(13)
C31 0.029(3) 0.192(12) 0.153(10) -0.056(8) 0.000 0.000
Cl32 0.0609(7) 0.0720(8) 0.0569(7) 0.0157(6) 0.0090(5) 0.0181(6)

loop_
_atom_type_symbol
_atom_type_description
_atom_type_scat_dispersion_real
_atom_type_scat_dispersion_imag
_atom_type_scat_source
C C 0.0033 0.0016 'International Tables Vol C Tables 4.2.6.8 and 6.1.1.4'
H H 0.0000 0.0000 'International Tables Vol C Tables 4.2.6.8 and 6.1.1.4'
Cl Cl 0.1484 0.1585 'International Tables Vol C Tables 4.2.6.8 and 6.1.1.4'
N N 0.0061 0.0033 'International Tables Vol C Tables 4.2.6.8 and 6.1.1.4'
O O 0.0106 0.0060 'International Tables Vol C Tables 4.2.6.8 and 6.1.1.4'
Zn Zn 0.2839 1.4301 'International Tables Vol C Tables 4.2.6.8 and 6.1.1.4'

loop_
_geom_angle_atom_site_label_1
_geom_angle_atom_site_label_2
_geom_angle_atom_site_label_3
_geom_angle
_geom_angle_site_symmetry_1
_geom_angle_site_symmetry_3
O1 Zn1 O1 132.71(15) 3_556 .
O1 Zn1 N11 101.21(10) 3_556 .
O1 Zn1 N11 110.74(10) . .
O1 Zn1 N11 110.74(10) 3_556 3_556
O1 Zn1 N11 101.21(10) . 3_556
N11 Zn1 N11 93.72(13) . 3_556
O1 Zn1 C1 26.03(10) 3_556 3_556
O1 Zn1 C1 115.72(11) . 3_556
N11 Zn1 C1 126.82(10) . 3_556
N11 Zn1 C1 101.11(9) 3_556 3_556
O1 Zn1 C1 115.72(11) 3_556 .
O1 Zn1 C1 26.03(10) . .
N11 Zn1 C1 101.11(9) . .
N11 Zn1 C1 126.82(10) 3_556 .
C1 Zn1 C1 109.21(14) 3_556 .
C1 O1 Zn1 105.0(2) . .
O1 C1 O2 125.0(3) . .
O1 C1 C2 119.1(3) . .
O2 C1 C2 115.8(3) . .
O1 C1 Zn1 48.99(16) . .
O2 C1 Zn1 76.04(19) . .
C2 C1 Zn1 166.6(2) . .
C5 C2 C3 119.1(3) . .
C5 C2 C1 121.6(3) . .
C3 C2 C1 119.3(3) . .
C4 C3 C2 119.9(4) . .
C3 C4 C3 120.6(5) 2_465 .
C2 C5 C2 121.5(4) 2_465 .
C11 N11 C15 117.4(3) . .
C11 N11 Zn1 118.54(19) . .
C15 N11 Zn1 124.0(2) . .
N11 C11 C12 123.3(3) . .
C11 C12 C13 119.3(3) . .
C14 C13 C12 117.7(3) . .
C14 C13 C16 122.1(3) . .
C12 C13 C16 120.2(3) . .
C15 C14 C13 119.7(3) . .
N11 C15 C14 122.5(3) . .
C13 C16 C16 110.8(3) . 5_666
Cl32 C31 Cl32 117.9(4) . 3_556

loop_
_geom_bond_atom_site_label_1
_geom_bond_atom_site_label_2
_geom_bond_distance
_geom_bond_site_symmetry_2
Zn1 O1 2.007(2) 3_556
Zn1 O1 2.007(2) .
Zn1 N11 2.059(2) .
Zn1 N11 2.059(2) 3_556
Zn1 C1 2.570(3) 3_556
Zn1 C1 2.570(3) .
O1 C1 1.167(4) .
O2 C1 1.252(4) .
C1 C2 1.537(4) .
C2 C5 1.384(4) .
C2 C3 1.389(5) .
C3 C4 1.386(4) .
C4 C3 1.386(4) 2_465
C5 C2 1.384(4) 2_465
N11 C11 1.337(4) .
N11 C15 1.339(4) .
C11 C12 1.370(4) .
C12 C13 1.384(4) .
C13 C14 1.379(4) .
C13 C16 1.510(4) .
C14 C15 1.378(4) .
C16 C16 1.536(6) 5_666
C31 Cl32 1.709(4) .
C31 Cl32 1.709(4) 3_556

loop_
_geom_torsion_atom_site_label_1
_geom_torsion_atom_site_label_2
_geom_torsion_atom_site_label_3
_geom_torsion_atom_site_label_4
_geom_torsion
_geom_torsion_site_symmetry_1
_geom_torsion_site_symmetry_4
O1 Zn1 O1 C1 -57.0(2) 3_556 .
N11 Zn1 O1 C1 72.2(2) . .
N11 Zn1 O1 C1 170.6(2) 3_556 .
C1 Zn1 O1 C1 -81.1(3) 3_556 .
Zn1 O1 C1 O2 -2.9(4) . .
Zn1 O1 C1 C2 172.5(2) . .
O1 Zn1 C1 O1 136.8(2) 3_556 .
N11 Zn1 C1 O1 -114.8(2) . .
N11 Zn1 C1 O1 -11.6(3) 3_556 .
C1 Zn1 C1 O1 109.5(2) 3_556 .
O1 Zn1 C1 O2 -45.7(2) 3_556 .
O1 Zn1 C1 O2 177.5(3) . .
N11 Zn1 C1 O2 62.7(2) . .
N11 Zn1 C1 O2 165.95(19) 3_556 .
C1 Zn1 C1 O2 -73.0(2) 3_556 .
O1 Zn1 C1 C2 107.3(10) 3_556 .
O1 Zn1 C1 C2 -29.6(9) . .
N11 Zn1 C1 C2 -144.4(10) . .
N11 Zn1 C1 C2 -41.1(10) 3_556 .
C1 Zn1 C1 C2 79.9(10) 3_556 .
O1 C1 C2 C5 -178.8(3) . .
O2 C1 C2 C5 -2.9(4) . .
Zn1 C1 C2 C5 -153.5(8) . .
O1 C1 C2 C3 0.3(5) . .
O2 C1 C2 C3 176.1(4) . .
Zn1 C1 C2 C3 25.5(12) . .
C5 C2 C3 C4 1.5(5) . .
C1 C2 C3 C4 -177.6(3) . .
C2 C3 C4 C3 -0.8(3) . 2_465
C3 C2 C5 C2 -0.8(3) . 2_465
C1 C2 C5 C2 178.3(3) . 2_465
O1 Zn1 N11 C11 178.1(2) 3_556 .
O1 Zn1 N11 C11 33.6(2) . .
N11 Zn1 N11 C11 -69.9(2) 3_556 .
C1 Zn1 N11 C11 -176.8(2) 3_556 .
C1 Zn1 N11 C11 58.8(2) . .
O1 Zn1 N11 C15 -5.0(2) 3_556 .
O1 Zn1 N11 C15 -149.5(2) . .
N11 Zn1 N11 C15 107.0(2) 3_556 .
C1 Zn1 N11 C15 0.2(3) 3_556 .
C1 Zn1 N11 C15 -124.3(2) . .
C15 N11 C11 C12 0.9(4) . .
Zn1 N11 C11 C12 178.0(2) . .
N11 C11 C12 C13 -0.3(5) . .
C11 C12 C13 C14 -0.4(5) . .
C11 C12 C13 C16 179.4(3) . .
C12 C13 C14 C15 0.4(4) . .
C16 C13 C14 C15 -179.3(3) . .
C11 N11 C15 C14 -0.8(4) . .
Zn1 N11 C15 C14 -177.8(2) . .
C13 C14 C15 N11 0.1(5) . .
C14 C13 C16 C16 109.0(4) . 5_666
C12 C13 C16 C16 -70.8(5) . 5_666
